data_2018850
loop_
_publ_author_name
'Akerman, Kate J.'
'Munro, Orde Q.'

_publ_section_title
;
 An X-ray crystallographic and density functional theory study of
 (3<i>Z</i>)-4-(5-ethylsulfonyl-2-hydroxyanilino)pent-3-en-2-one and
 (3<i>Z</i>)-4-(5-<i>tert</i>-butyl-2-hydroxyanilino)pent-3-en-2-one
;
_journal_coeditor_code YP3023
_journal_issue 3
_journal_name_full 'Acta Crystallographica Section C'
_journal_page_first 258
_journal_page_last 262
_journal_paper_doi 10.1107/S0108270113002369
_journal_volume 69
_journal_year 2013
_chemical_formula_iupac 'C13 H17 N O4 S'
_chemical_formula_moiety 'C13 H17 N O4 S'
_chemical_formula_sum 'C13 H17 N O4 S'
_chemical_formula_weight 283.34
_chemical_name_systematic
;
(3<i>Z</i>)-4-(5-Ethylsulfonyl-2-hydroxyanilino)pent-3-en-2-one
;
_space_group_IT_number 19
_symmetry_cell_setting orthorhombic
_symmetry_space_group_name_Hall 'P 2ac 2ab'
_symmetry_space_group_name_H-M 'P 21 21 21'
_atom_sites_solution_hydrogens geom
_atom_sites_solution_primary direct
_atom_sites_solution_secondary difmap
_audit_creation_method SHELXL97
_cell_angle_alpha 90.00
_cell_angle_beta 90.00
_cell_angle_gamma 90.00
_cell_formula_units_Z 4
_cell_length_a 6.2335(6)
_cell_length_b 8.9651(8)
_cell_length_c 24.747(2)
_cell_measurement_reflns_used 2673
_cell_measurement_temperature 100(2)
_cell_measurement_theta_max 26.4
_cell_measurement_theta_min 1.6
_cell_volume 1383.0(2)
_computing_cell_refinement 'SAINT (Bruker, 2010)'
_computing_data_collection 'APEX2 (Bruker, 2010)'
_computing_data_reduction 'SAINT (Bruker, 2010)'
_computing_molecular_graphics 'WinGX (Farrugia, 2012)'
_computing_publication_material 'publCIF (Westrip, 2010)'
_computing_structure_refinement 'SHELXL97 (Sheldrick, 2008)'
_computing_structure_solution 'SHELXS97 (Sheldrick, 2008)'
_diffrn_ambient_temperature 100(2)
_diffrn_measured_fraction_theta_full 0.995
_diffrn_measured_fraction_theta_max 0.993
_diffrn_measurement_device_type 'Bruker APEX DUO'
_diffrn_measurement_method '\f and \w'
_diffrn_radiation_monochromator graphite
_diffrn_radiation_source 'Incoatec Microsource'
_diffrn_radiation_type MoK\a
_diffrn_radiation_wavelength 0.71073
_diffrn_reflns_av_R_equivalents 0.0142
_diffrn_reflns_av_sigmaI/netI 0.0172
_diffrn_reflns_limit_h_max 7
_diffrn_reflns_limit_h_min -7
_diffrn_reflns_limit_k_max 11
_diffrn_reflns_limit_k_min -10
_diffrn_reflns_limit_l_max 30
_diffrn_reflns_limit_l_min -23
_diffrn_reflns_number 6386
_diffrn_reflns_theta_full 26.00
_diffrn_reflns_theta_max 26.37
_diffrn_reflns_theta_min 1.65
_diffrn_standards_decay_% 0
_diffrn_standards_interval_count 0
_diffrn_standards_interval_time 0
_diffrn_standards_number 0
_exptl_absorpt_coefficient_mu 0.243
_exptl_absorpt_correction_T_max 0.9089
_exptl_absorpt_correction_T_min 0.8983
_exptl_absorpt_correction_type multi-scan
_exptl_absorpt_process_details '(SADABS; Bruker, 2010)'
_exptl_crystal_colour brown
_exptl_crystal_density_diffrn 1.361
_exptl_crystal_density_method 'not measured'
_exptl_crystal_description block
_exptl_crystal_F_000 600
_exptl_crystal_size_max 0.45
_exptl_crystal_size_mid 0.40
_exptl_crystal_size_min 0.40
_refine_diff_density_max 0.207
_refine_diff_density_min -0.274
_refine_ls_abs_structure_details 'Flack (1983), with 1051 Friedel pairs'
_refine_ls_abs_structure_Flack 0.13(6)
_refine_ls_extinction_method none
_refine_ls_goodness_of_fit_ref 1.112
_refine_ls_hydrogen_treatment mixed
_refine_ls_matrix_type full
_refine_ls_number_parameters 183
_refine_ls_number_reflns 2703
_refine_ls_number_restraints 0
_refine_ls_restrained_S_all 1.112
_refine_ls_R_factor_all 0.0232
_refine_ls_R_factor_gt 0.0229
_refine_ls_shift/su_max 0.001
_refine_ls_shift/su_mean 0.000
_refine_ls_structure_factor_coef Fsqd
_refine_ls_weighting_details 'calc w = 1/[\s^2^(Fo^2^)+(0.0281P)^2^+0.3817P] where P=(Fo^2^+2Fc^2^)/3'
_refine_ls_weighting_scheme calc
_refine_ls_wR_factor_gt 0.0592
_refine_ls_wR_factor_ref 0.0598
_reflns_number_gt 2673
_reflns_number_total 2703
_reflns_threshold_expression I>2\s(I)
_cod_data_source_file yp3023.cif
_cod_data_source_block I
_cod_database_code 2018850
_cod_database_fobs_code 2018850

loop_
_symmetry_equiv_pos_as_xyz
'x, y, z'
'x+1/2, -y+1/2, -z'
'-x, y+1/2, -z+1/2'
'-x+1/2, -y, z+1/2'

loop_
_atom_site_type_symbol
_atom_site_label
_atom_site_fract_x
_atom_site_fract_y
_atom_site_fract_z
_atom_site_U_iso_or_equiv
_atom_site_adp_type
_atom_site_calc_flag
_atom_site_refinement_flags
_atom_site_occupancy
_atom_site_symmetry_multiplicity
H H100 0.227(3) -0.114(2) 0.1744(8) 0.038(5) Uiso d . 1 1
H H200 -0.052(4) 0.095(2) 0.2469(9) 0.047(6) Uiso d . 1 1
C C1 0.4679(3) -0.51084(15) 0.21444(6) 0.0201(3) Uani d . 1 1
H H1A 0.3649 -0.5502 0.2407 0.030 Uiso calc R 1 1
H H1B 0.6099 -0.5036 0.2312 0.030 Uiso calc R 1 1
H H1C 0.4752 -0.5778 0.1832 0.030 Uiso calc R 1 1
C C2 0.3968(2) -0.35844(16) 0.19618(5) 0.0152(3) Uani d . 1 1
C C3 0.5422(2) -0.27171(15) 0.16540(5) 0.0146(3) Uani d . 1 1
H H3 0.6789 -0.3137 0.1579 0.018 Uiso calc R 1 1
C C4 0.5001(2) -0.12949(15) 0.14527(5) 0.0142(3) Uani d . 1 1
C C5 0.6695(2) -0.04891(16) 0.11455(6) 0.0213(3) Uani d . 1 1
H H5A 0.6372 -0.0536 0.0758 0.032 Uiso calc R 1 1
H H5B 0.8090 -0.0956 0.1214 0.032 Uiso calc R 1 1
H H5C 0.6737 0.0555 0.1262 0.032 Uiso calc R 1 1
C C6 0.2341(2) 0.07980(14) 0.14310(5) 0.0140(3) Uani d . 1 1
C C7 0.0890(2) 0.13863(16) 0.18152(5) 0.0145(3) Uani d . 1 1
C C8 0.0004(2) 0.27918(15) 0.17414(6) 0.0179(3) Uani d . 1 1
H H8 -0.0949 0.3189 0.2004 0.022 Uiso calc R 1 1
C C9 0.0506(2) 0.36179(16) 0.12850(6) 0.0180(3) Uani d . 1 1
H H9 -0.0101 0.4579 0.1233 0.022 Uiso calc R 1 1
C C10 0.1906(2) 0.30273(16) 0.09038(5) 0.0155(3) Uani d . 1 1
C C11 0.2823(2) 0.16203(14) 0.09684(5) 0.0149(3) Uani d . 1 1
H H11 0.3761 0.1228 0.0701 0.018 Uiso calc R 1 1
C C12 0.5068(2) 0.48763(15) 0.04731(6) 0.0181(3) Uani d . 1 1
H H12A 0.4995 0.5397 0.0825 0.022 Uiso calc R 1 1
H H12B 0.6152 0.4073 0.0503 0.022 Uiso calc R 1 1
C C13 0.5745(3) 0.59713(18) 0.00375(7) 0.0270(3) Uani d . 1 1
H H13A 0.5657 0.5487 -0.0317 0.040 Uiso calc R 1 1
H H13B 0.7224 0.6294 0.0104 0.040 Uiso calc R 1 1
H H13C 0.4791 0.6840 0.0044 0.040 Uiso calc R 1 1
N N1 0.30742(19) -0.06660(13) 0.15389(5) 0.0150(2) Uani d . 1 1
O O1 0.21083(16) -0.31335(11) 0.20818(4) 0.0205(2) Uani d . 1 1
O O2 0.04168(17) 0.05041(11) 0.22424(4) 0.0188(2) Uani d . 1 1
O O3 0.09742(17) 0.52721(12) 0.02798(5) 0.0251(2) Uani d . 1 1
O O4 0.27808(18) 0.30992(11) -0.01354(4) 0.0207(2) Uani d . 1 1
S S1 0.25292(6) 0.40846(3) 0.032180(13) 0.01536(9) Uani d . 1 1

loop_
_atom_site_aniso_label
_atom_site_aniso_U_11
_atom_site_aniso_U_22
_atom_site_aniso_U_33
_atom_site_aniso_U_12
_atom_site_aniso_U_13
_atom_site_aniso_U_23
C1 0.0209(7) 0.0172(7) 0.0221(7) 0.0003(6) -0.0018(6) 0.0054(6)
C2 0.0175(7) 0.0161(6) 0.0120(6) -0.0003(5) -0.0016(5) -0.0022(5)
C3 0.0147(7) 0.0155(6) 0.0137(6) 0.0026(5) 0.0023(5) -0.0008(5)
C4 0.0161(6) 0.0162(6) 0.0103(6) -0.0016(5) 0.0002(5) -0.0021(5)
C5 0.0159(6) 0.0202(7) 0.0279(8) 0.0007(6) 0.0048(6) 0.0076(6)
C6 0.0132(6) 0.0135(6) 0.0153(6) -0.0005(6) -0.0011(5) -0.0017(5)
C7 0.0136(6) 0.0160(6) 0.0138(6) -0.0011(5) 0.0011(5) -0.0007(5)
C8 0.0156(7) 0.0182(7) 0.0200(7) 0.0030(6) 0.0037(6) -0.0026(6)
C9 0.0186(7) 0.0139(6) 0.0215(7) 0.0040(5) -0.0016(6) 0.0000(6)
C10 0.0155(7) 0.0164(6) 0.0145(6) -0.0010(5) -0.0023(5) 0.0012(5)
C11 0.0148(7) 0.0158(6) 0.0140(6) 0.0001(5) 0.0000(5) -0.0004(5)
C12 0.0170(7) 0.0143(6) 0.0230(7) -0.0011(6) -0.0034(6) -0.0015(6)
C13 0.0190(7) 0.0209(7) 0.0411(9) -0.0022(7) 0.0015(7) 0.0069(7)
N1 0.0172(6) 0.0128(5) 0.0150(5) 0.0010(5) 0.0047(5) 0.0024(4)
O1 0.0209(6) 0.0182(5) 0.0223(5) 0.0022(4) 0.0087(4) 0.0044(4)
O2 0.0204(5) 0.0188(5) 0.0173(5) 0.0042(4) 0.0070(4) 0.0024(4)
O3 0.0185(5) 0.0246(5) 0.0321(6) 0.0047(5) 0.0010(5) 0.0125(5)
O4 0.0258(6) 0.0209(5) 0.0154(5) -0.0056(5) -0.0028(4) 0.0016(4)
S1 0.01550(16) 0.01435(15) 0.01623(15) -0.00002(14) -0.00236(14) 0.00376(11)

loop_
_atom_type_symbol
_atom_type_description
_atom_type_scat_dispersion_real
_atom_type_scat_dispersion_imag
_atom_type_scat_source
C C 0.0033 0.0016 'International Tables Vol C Tables 4.2.6.8 and 6.1.1.4'
H H 0.0000 0.0000 'International Tables Vol C Tables 4.2.6.8 and 6.1.1.4'
N N 0.0061 0.0033 'International Tables Vol C Tables 4.2.6.8 and 6.1.1.4'
O O 0.0106 0.0060 'International Tables Vol C Tables 4.2.6.8 and 6.1.1.4'
S S 0.1246 0.1234 'International Tables Vol C Tables 4.2.6.8 and 6.1.1.4'

loop_
_geom_angle_atom_site_label_1
_geom_angle_atom_site_label_2
_geom_angle_atom_site_label_3
_geom_angle
_geom_angle_publ_flag
C2 C1 H1A 109.5 ?
C2 C1 H1B 109.5 ?
H1A C1 H1B 109.5 ?
C2 C1 H1C 109.5 ?
H1A C1 H1C 109.5 ?
H1B C1 H1C 109.5 ?
O1 C2 C3 122.55(13) y
O1 C2 C1 119.35(13) y
C3 C2 C1 118.10(13) ?
C4 C3 C2 125.03(13) ?
C4 C3 H3 117.5 ?
C2 C3 H3 117.5 ?
N1 C4 C3 119.68(13) ?
N1 C4 C5 120.76(13) ?
C3 C4 C5 119.56(13) ?
C4 C5 H5A 109.5 ?
C4 C5 H5B 109.5 ?
H5A C5 H5B 109.5 ?
C4 C5 H5C 109.5 ?
H5A C5 H5C 109.5 ?
H5B C5 H5C 109.5 ?
C11 C6 C7 119.51(12) ?
C11 C6 N1 125.14(12) ?
C7 C6 N1 115.19(12) ?
O2 C7 C8 123.15(12) ?
O2 C7 C6 116.54(12) ?
C8 C7 C6 120.31(13) ?
C9 C8 C7 120.15(13) ?
C9 C8 H8 119.9 ?
C7 C8 H8 119.9 ?
C8 C9 C10 119.43(13) ?
C8 C9 H9 120.3 ?
C10 C9 H9 120.3 ?
C9 C10 C11 121.61(13) ?
C9 C10 S1 119.14(11) ?
C11 C10 S1 119.25(11) ?
C10 C11 C6 118.96(12) ?
C10 C11 H11 120.5 ?
C6 C11 H11 120.5 ?
C13 C12 S1 110.90(10) ?
C13 C12 H12A 109.5 ?
S1 C12 H12A 109.5 ?
C13 C12 H12B 109.5 ?
S1 C12 H12B 109.5 ?
H12A C12 H12B 108.0 ?
C12 C13 H13A 109.5 ?
C12 C13 H13B 109.5 ?
H13A C13 H13B 109.5 ?
C12 C13 H13C 109.5 ?
H13A C13 H13C 109.5 ?
H13B C13 H13C 109.5 ?
C4 N1 C6 130.38(13) y
C4 N1 H100 115.0(14) ?
C6 N1 H100 113.3(14) ?
C7 O2 H200 111.5(14) ?
O3 S1 O4 117.88(7) ?
O3 S1 C10 107.85(7) y
O4 S1 C10 109.53(6) y
O3 S1 C12 108.61(7) y
O4 S1 C12 108.25(7) y
C10 S1 C12 103.81(7) y

loop_
_geom_bond_atom_site_label_1
_geom_bond_atom_site_label_2
_geom_bond_distance
_geom_bond_publ_flag
C1 C2 1.5057(19) ?
C1 H1A 0.9800 ?
C1 H1B 0.9800 ?
C1 H1C 0.9800 ?
C2 O1 1.2630(18) y
C2 C3 1.4165(19) y
C3 C4 1.3937(19) y
C3 H3 0.9500 ?
C4 N1 1.3441(18) y
C4 C5 1.4879(19) ?
C5 H5A 0.9800 ?
C5 H5B 0.9800 ?
C5 H5C 0.9800 ?
C6 C11 1.3944(18) ?
C6 C7 1.4141(19) ?
C6 N1 1.4153(17) y
C7 O2 1.3530(16) y
C7 C8 1.388(2) ?
C8 C9 1.387(2) ?
C8 H8 0.9500 ?
C9 C10 1.390(2) ?
C9 H9 0.9500 ?
C10 C11 1.3941(19) ?
C10 S1 1.7673(14) y
C11 H11 0.9500 ?
C12 C13 1.518(2) ?
C12 S1 1.7745(15) y
C12 H12A 0.9900 ?
C12 H12B 0.9900 ?
C13 H13A 0.9800 ?
C13 H13B 0.9800 ?
C13 H13C 0.9800 ?
N1 H100 0.83(2) ?
O2 H200 0.90(2) ?
O3 S1 1.4435(11) y
O4 S1 1.4441(10) y

loop_
_geom_hbond_atom_site_label_D
_geom_hbond_atom_site_label_H
_geom_hbond_atom_site_label_A
_geom_hbond_site_symmetry_A
_geom_hbond_distance_DH
_geom_hbond_distance_HA
_geom_hbond_distance_DA
_geom_hbond_angle_DHA
_geom_hbond_publ_flag
N1 H100 O1 1_555 0.83(2) 1.98(2) 2.657(2) 139(2) yes
N1 H100 O2 1_555 0.83(2) 2.24(2) 2.622(2) 108(2) yes
O2 H200 O1 3_555 0.90(2) 1.70(2) 2.6010(10) 175(2) yes
C1 H1B O2 3_645 0.98 2.48 3.457(2) 172 yes
C12 H12B O4 2_555 0.99 2.38 3.267(2) 149 yes
C13 H13B O3 1_655 0.98 2.55 3.372(2) 142 yes

loop_
_geom_torsion_atom_site_label_1
_geom_torsion_atom_site_label_2
_geom_torsion_atom_site_label_3
_geom_torsion_atom_site_label_4
_geom_torsion
O1 C2 C3 C4 0.3(2)
C1 C2 C3 C4 179.55(13)
C2 C3 C4 N1 -1.3(2)
C2 C3 C4 C5 178.54(13)
C11 C6 C7 O2 177.09(12)
N1 C6 C7 O2 1.45(18)
C11 C6 C7 C8 -2.0(2)
N1 C6 C7 C8 -177.69(12)
O2 C7 C8 C9 -177.90(13)
C6 C7 C8 C9 1.2(2)
C7 C8 C9 C10 -0.1(2)
C8 C9 C10 C11 0.0(2)
C8 C9 C10 S1 179.75(11)
C9 C10 C11 C6 -0.8(2)
S1 C10 C11 C6 179.38(10)
C7 C6 C11 C10 1.86(19)
N1 C6 C11 C10 177.04(13)
C3 C4 N1 C6 172.26(13)
C5 C4 N1 C6 -7.6(2)
C11 C6 N1 C4 40.5(2)
C7 C6 N1 C4 -144.18(14)
C9 C10 S1 O3 -15.06(13)
C11 C10 S1 O3 164.72(11)
C9 C10 S1 O4 -144.52(11)
C11 C10 S1 O4 35.25(13)
C9 C10 S1 C12 100.05(12)
C11 C10 S1 C12 -80.17(12)
C13 C12 S1 O3 -59.05(12)
C13 C12 S1 O4 70.04(12)
C13 C12 S1 C10 -173.62(11)

loop_
_cod_related_entry_id
_cod_related_entry_database
_cod_related_entry_code
1 ChemSpider 30654430
